data_4075025
loop_
_publ_author_name
'Leung, Wing-Por'
'Wong, Kam-Wing'
'Wang, Zhong-Xia'
'Mak, Thomas C. W.'

_publ_section_title
;
 Synthesis and Structures of Novel Low-Valent Group 14
 1,3-Dimetallacyclobutanes
;
_journal_issue 8
_journal_name_full Organometallics
_journal_page_first 2037
_journal_paper_doi 10.1021/om051096e
_journal_volume 25
_journal_year 2006
_chemical_formula_sum 'C30 H54 N4 P2 Pb2 Si2'
_chemical_formula_weight 1003.27
_chemical_name_systematic
; 
 ? 
;
_space_group_IT_number 61
_symmetry_cell_setting orthorhombic
_symmetry_space_group_name_Hall '-P 2ac 2ab'
_symmetry_space_group_name_H-M 'P b c a'
_atom_sites_solution_hydrogens geom
_atom_sites_solution_primary direct
_atom_sites_solution_secondary difmap
_audit_creation_method SHELXL-97
_cell_angle_alpha 90.00
_cell_angle_beta 90.00
_cell_angle_gamma 90.00
_cell_formula_units_Z 8
_cell_length_a 13.448(3)
_cell_length_b 18.352(4)
_cell_length_c 31.591(7)
_cell_measurement_temperature 293(2)
_cell_volume 7797(3)
_computing_cell_refinement 'Bruker SMART'
_computing_data_collection 'Bruker SMART'
_computing_data_reduction 'Bruker SHELXTL'
_computing_molecular_graphics 'SIEMENS SHELXTL'
_computing_publication_material 'SIEMENS SHELXTL'
_computing_structure_refinement 'SHELXL-97 (Sheldrick, 1997)'
_computing_structure_solution 'SHELXS-97 (Sheldrick, 1990)'
_diffrn_ambient_temperature 293(2)
_diffrn_measured_fraction_theta_full 0.994
_diffrn_measured_fraction_theta_max 0.994
_diffrn_measurement_device_type 'AFC7R RIGAKU DIFFRACTOMETER'
_diffrn_measurement_method 'OMEGA SCAN'
_diffrn_radiation_monochromator graphite
_diffrn_radiation_source 'fine-focus sealed tube'
_diffrn_radiation_type MoK\a
_diffrn_radiation_wavelength 0.71073
_diffrn_reflns_av_R_equivalents 0.0787
_diffrn_reflns_av_sigmaI/netI 0.0711
_diffrn_reflns_limit_h_max 16
_diffrn_reflns_limit_h_min -17
_diffrn_reflns_limit_k_max 24
_diffrn_reflns_limit_k_min -24
_diffrn_reflns_limit_l_max 40
_diffrn_reflns_limit_l_min -41
_diffrn_reflns_number 52167
_diffrn_reflns_theta_full 28.04
_diffrn_reflns_theta_max 28.04
_diffrn_reflns_theta_min 1.98
_exptl_absorpt_coefficient_mu 8.793
_exptl_absorpt_correction_T_max 1.0000
_exptl_absorpt_correction_T_min 0.4694
_exptl_absorpt_correction_type EMPIRICIAL
_exptl_crystal_density_diffrn 1.709
_exptl_crystal_density_method 'not measured'
_exptl_crystal_F_000 3872
_exptl_crystal_size_max 0.30
_exptl_crystal_size_mid 0.20
_exptl_crystal_size_min 0.18
_refine_diff_density_max 1.106
_refine_diff_density_min -1.349
_refine_diff_density_rms 0.132
_refine_ls_extinction_method none
_refine_ls_goodness_of_fit_ref 0.876
_refine_ls_hydrogen_treatment mixed
_refine_ls_matrix_type full
_refine_ls_number_parameters 361
_refine_ls_number_reflns 9386
_refine_ls_number_restraints 0
_refine_ls_restrained_S_all 0.876
_refine_ls_R_factor_all 0.0743
_refine_ls_R_factor_gt 0.0324
_refine_ls_shift/su_max 0.002
_refine_ls_shift/su_mean 0.000
_refine_ls_structure_factor_coef Fsqd
_refine_ls_weighting_details 'calc w=1/[\s^2^(Fo^2^)+(0.0256P)^2^+0.0000P] where P=(Fo^2^+2Fc^2^)/3'
_refine_ls_weighting_scheme calc
_refine_ls_wR_factor_gt 0.0590
_refine_ls_wR_factor_ref 0.0673
_reflns_number_gt 5704
_reflns_number_total 9386
_reflns_threshold_expression >2sigma(I)
_cod_data_source_file om051096esi20051228_020415.cif
_cod_data_source_block wang93
_cod_depositor_comments
;
The following automatic conversions were performed:

'_symmetry_cell_setting' value 'ORTHORHOMBIC' changed to
'orthorhombic' according to
/home/saulius/struct/CIF-dictionaries/cif_core.dic dictionary named
'cif_core.dic' version 2.4.1 from 2010-06-29.

Automatic conversion script
Id: cif_fix_values 1715 2011-07-08 13:25:40Z adriana 
;
_cod_original_sg_symbol_H-M Pbca
_cod_database_code 4075025

loop_
_symmetry_equiv_pos_as_xyz
'x, y, z'
'-x+1/2, -y, z+1/2'
'-x, y+1/2, -z+1/2'
'x+1/2, -y+1/2, -z'
'-x, -y, -z'
'x-1/2, y, -z-1/2'
'x, -y-1/2, z-1/2'
'-x-1/2, y-1/2, z'

loop_
_atom_site_label
_atom_site_type_symbol
_atom_site_fract_x
_atom_site_fract_y
_atom_site_fract_z
_atom_site_U_iso_or_equiv
_atom_site_adp_type
_atom_site_occupancy
_atom_site_symmetry_multiplicity
_atom_site_calc_flag
_atom_site_refinement_flags
Pb1 Pb 0.048377(16) 0.789408(12) 0.599063(7) 0.03530(6) Uani 1 1 d .
Pb2 Pb -0.120722(16) 0.824807(13) 0.676156(7) 0.03835(7) Uani 1 1 d .
P1 P -0.15916(11) 0.83502(9) 0.56385(5) 0.0372(4) Uani 1 1 d .
P2 P 0.13426(11) 0.76718(8) 0.68981(4) 0.0319(3) Uani 1 1 d .
Si1 Si -0.12038(14) 0.67639(11) 0.53198(6) 0.0530(5) Uani 1 1 d .
Si2 Si 0.25420(13) 0.89848(10) 0.65267(6) 0.0475(5) Uani 1 1 d .
N1 N -0.0455(4) 0.9525(3) 0.66063(15) 0.0440(12) Uani 1 1 d .
N2 N -0.1162(3) 0.7555(2) 0.55898(13) 0.0381(11) Uani 1 1 d .
N3 N -0.1400(3) 0.6857(3) 0.66524(15) 0.0436(13) Uani 1 1 d .
N4 N 0.1690(3) 0.8322(2) 0.65973(13) 0.0328(11) Uani 1 1 d .
C1 C -0.0226(5) 1.0180(4) 0.6769(2) 0.0566(18) Uani 1 1 d .
H1A H -0.0051 1.0207 0.7053 0.068 Uiso 1 1 calc R
C2 C -0.0237(5) 1.0809(4) 0.6536(2) 0.0575(19) Uani 1 1 d .
H2A H -0.0039 1.1251 0.6651 0.069 Uiso 1 1 calc R
C3 C -0.0554(5) 1.0758(3) 0.6124(2) 0.0560(18) Uani 1 1 d .
H3A H -0.0600 1.1178 0.5961 0.067 Uiso 1 1 calc R
C4 C -0.0801(4) 1.0108(3) 0.5950(2) 0.0484(16) Uani 1 1 d .
H4A H -0.1002 1.0086 0.5669 0.058 Uiso 1 1 calc R
C5 C -0.0754(4) 0.9460(3) 0.61939(18) 0.0355(14) Uani 1 1 d .
C6 C -0.0940(4) 0.8713(3) 0.60715(16) 0.0329(13) Uani 1 1 d .
C7 C -0.2948(4) 0.8375(3) 0.5726(2) 0.0479(16) Uani 1 1 d .
H7A H -0.3264 0.8228 0.5460 0.057 Uiso 1 1 calc R
C8 C -0.3282(5) 0.7836(4) 0.6065(2) 0.072(2) Uani 1 1 d .
H8A H -0.3990 0.7868 0.6100 0.108 Uiso 1 1 calc R
H8B H -0.2961 0.7951 0.6328 0.108 Uiso 1 1 calc R
H8C H -0.3105 0.7351 0.5981 0.108 Uiso 1 1 calc R
C9 C -0.3318(5) 0.9129(4) 0.5829(3) 0.101(3) Uani 1 1 d .
H9A H -0.4024 0.9116 0.5872 0.152 Uiso 1 1 calc R
H9B H -0.3167 0.9452 0.5598 0.152 Uiso 1 1 calc R
H9C H -0.2998 0.9301 0.6081 0.152 Uiso 1 1 calc R
C10 C -0.1442(5) 0.8902(4) 0.51554(19) 0.0553(18) Uani 1 1 d .
H10A H -0.1679 0.9395 0.5219 0.066 Uiso 1 1 calc R
C11 C -0.2039(6) 0.8617(4) 0.4772(2) 0.094(3) Uani 1 1 d .
H11A H -0.1928 0.8929 0.4533 0.140 Uiso 1 1 calc R
H11B H -0.2735 0.8613 0.4841 0.140 Uiso 1 1 calc R
H11C H -0.1827 0.8131 0.4705 0.140 Uiso 1 1 calc R
C12 C -0.0327(5) 0.8957(4) 0.5044(2) 0.072(2) Uani 1 1 d .
H12A H -0.0246 0.9244 0.4793 0.108 Uiso 1 1 calc R
H12B H -0.0064 0.8477 0.4997 0.108 Uiso 1 1 calc R
H12C H 0.0024 0.9183 0.5274 0.108 Uiso 1 1 calc R
C13 C -0.2468(6) 0.6439(5) 0.5193(3) 0.135(4) Uani 1 1 d .
H13A H -0.2855 0.6412 0.5448 0.202 Uiso 1 1 calc R
H13B H -0.2429 0.5964 0.5067 0.202 Uiso 1 1 calc R
H13C H -0.2778 0.6771 0.4999 0.202 Uiso 1 1 calc R
C14 C -0.0503(8) 0.6804(5) 0.4815(3) 0.128(4) Uani 1 1 d .
H14A H -0.0792 0.7167 0.4634 0.191 Uiso 1 1 calc R
H14B H -0.0532 0.6338 0.4678 0.191 Uiso 1 1 calc R
H14C H 0.0178 0.6927 0.4872 0.191 Uiso 1 1 calc R
C15 C -0.0572(7) 0.6046(4) 0.5629(3) 0.111(3) Uani 1 1 d .
H15A H -0.0894 0.5994 0.5899 0.167 Uiso 1 1 calc R
H15B H 0.0111 0.6179 0.5672 0.167 Uiso 1 1 calc R
H15C H -0.0606 0.5593 0.5478 0.167 Uiso 1 1 calc R
C16 C -0.2013(5) 0.6293(4) 0.66783(19) 0.0540(18) Uani 1 1 d .
H16A H -0.2674 0.6368 0.6604 0.065 Uiso 1 1 calc R
C17 C -0.1750(6) 0.5624(4) 0.6804(2) 0.072(2) Uani 1 1 d .
H17A H -0.2214 0.5249 0.6822 0.086 Uiso 1 1 calc R
C18 C -0.0752(7) 0.5510(4) 0.6907(3) 0.084(3) Uani 1 1 d .
H18A H -0.0535 0.5050 0.6990 0.101 Uiso 1 1 calc R
C19 C -0.0105(5) 0.6072(4) 0.6886(2) 0.066(2) Uani 1 1 d .
H19A H 0.0556 0.5995 0.6960 0.079 Uiso 1 1 calc R
C20 C -0.0400(4) 0.6762(3) 0.67560(17) 0.0347(13) Uani 1 1 d .
C21 C 0.0169(4) 0.7431(3) 0.67049(17) 0.0349(13) Uani 1 1 d .
C22 C 0.2202(4) 0.6895(3) 0.68976(19) 0.0433(16) Uani 1 1 d .
H22A H 0.1892 0.6499 0.7059 0.052 Uiso 1 1 calc R
C23 C 0.2367(5) 0.6622(3) 0.6441(2) 0.069(2) Uani 1 1 d .
H23A H 0.2817 0.6216 0.6444 0.103 Uiso 1 1 calc R
H23B H 0.2643 0.7007 0.6273 0.103 Uiso 1 1 calc R
H23C H 0.1742 0.6472 0.6322 0.103 Uiso 1 1 calc R
C24 C 0.3200(5) 0.7065(4) 0.7100(2) 0.067(2) Uani 1 1 d .
H24A H 0.3615 0.6640 0.7090 0.100 Uiso 1 1 calc R
H24B H 0.3100 0.7207 0.7389 0.100 Uiso 1 1 calc R
H24C H 0.3515 0.7455 0.6948 0.100 Uiso 1 1 calc R
C25 C 0.1301(4) 0.7922(3) 0.74607(17) 0.0410(14) Uani 1 1 d .
H25A H 0.1986 0.8033 0.7546 0.049 Uiso 1 1 calc R
C26 C 0.0956(5) 0.7307(4) 0.77350(19) 0.061(2) Uani 1 1 d .
H26A H 0.0946 0.7462 0.8025 0.092 Uiso 1 1 calc R
H26B H 0.1402 0.6901 0.7705 0.092 Uiso 1 1 calc R
H26C H 0.0299 0.7162 0.7651 0.092 Uiso 1 1 calc R
C27 C 0.0685(5) 0.8612(3) 0.75424(19) 0.0586(19) Uani 1 1 d .
H27A H 0.0687 0.8720 0.7840 0.088 Uiso 1 1 calc R
H27B H 0.0014 0.8534 0.7449 0.088 Uiso 1 1 calc R
H27C H 0.0970 0.9013 0.7390 0.088 Uiso 1 1 calc R
C28 C 0.3814(5) 0.8649(5) 0.6384(3) 0.099(3) Uani 1 1 d .
H28A H 0.3771 0.8337 0.6141 0.148 Uiso 1 1 calc R
H28B H 0.4088 0.8382 0.6618 0.148 Uiso 1 1 calc R
H28C H 0.4236 0.9057 0.6321 0.148 Uiso 1 1 calc R
C29 C 0.2740(6) 0.9587(4) 0.7003(2) 0.092(3) Uani 1 1 d .
H29A H 0.2113 0.9781 0.7094 0.138 Uiso 1 1 calc R
H29B H 0.3178 0.9981 0.6928 0.138 Uiso 1 1 calc R
H29C H 0.3031 0.9307 0.7227 0.138 Uiso 1 1 calc R
C30 C 0.2107(5) 0.9565(4) 0.6081(2) 0.072(2) Uani 1 1 d .
H30A H 0.2001 0.9268 0.5835 0.108 Uiso 1 1 calc R
H30B H 0.2600 0.9928 0.6019 0.108 Uiso 1 1 calc R
H30C H 0.1495 0.9799 0.6158 0.108 Uiso 1 1 calc R

loop_
_atom_site_aniso_label
_atom_site_aniso_U_11
_atom_site_aniso_U_22
_atom_site_aniso_U_33
_atom_site_aniso_U_23
_atom_site_aniso_U_13
_atom_site_aniso_U_12
Pb1 0.03335(11) 0.04162(13) 0.03094(11) -0.00326(11) 0.00268(11) -0.00133(11)
Pb2 0.03702(12) 0.04388(14) 0.03414(12) 0.00196(11) 0.00537(11) 0.00364(11)
P1 0.0355(8) 0.0422(10) 0.0339(8) 0.0052(7) -0.0043(7) -0.0016(7)
P2 0.0303(8) 0.0330(9) 0.0324(8) -0.0021(6) -0.0018(7) 0.0013(6)
Si1 0.0552(11) 0.0575(12) 0.0462(11) -0.0162(9) 0.0059(10) -0.0132(10)
Si2 0.0418(10) 0.0524(12) 0.0483(11) 0.0008(9) 0.0023(9) -0.0157(9)
N1 0.048(3) 0.033(3) 0.051(3) -0.005(2) -0.004(3) 0.004(2)
N2 0.036(3) 0.044(3) 0.035(3) 0.002(2) -0.002(2) -0.002(2)
N3 0.036(3) 0.044(3) 0.050(3) 0.003(2) 0.005(2) -0.010(2)
N4 0.033(3) 0.034(3) 0.032(2) -0.004(2) 0.000(2) -0.003(2)
C1 0.061(4) 0.053(5) 0.056(4) -0.019(4) -0.007(4) -0.001(4)
C2 0.051(4) 0.034(4) 0.087(6) -0.021(4) 0.005(4) -0.006(3)
C3 0.061(4) 0.030(4) 0.077(5) 0.004(3) 0.007(4) 0.004(3)
C4 0.055(4) 0.040(4) 0.050(4) 0.001(3) 0.000(3) 0.002(3)
C5 0.029(3) 0.040(4) 0.038(3) 0.001(3) 0.003(3) -0.001(3)
C6 0.040(3) 0.027(3) 0.031(3) 0.001(2) -0.004(3) 0.001(3)
C7 0.032(3) 0.058(5) 0.053(4) 0.000(3) -0.005(3) -0.001(3)
C8 0.038(4) 0.099(6) 0.078(5) 0.012(5) 0.005(4) -0.009(4)
C9 0.050(5) 0.074(6) 0.179(10) -0.008(6) 0.006(6) 0.013(4)
C10 0.075(5) 0.052(4) 0.039(4) 0.009(3) -0.007(4) 0.001(4)
C11 0.126(8) 0.106(7) 0.048(5) 0.022(5) -0.036(5) -0.013(6)
C12 0.086(6) 0.081(6) 0.049(4) 0.019(4) 0.011(4) -0.022(5)
C13 0.074(6) 0.147(9) 0.183(10) -0.094(8) -0.006(7) -0.038(6)
C14 0.194(11) 0.118(8) 0.071(6) -0.031(5) 0.063(7) -0.002(8)
C15 0.163(10) 0.058(6) 0.114(8) -0.026(5) -0.015(7) 0.010(6)
C16 0.044(4) 0.065(5) 0.054(4) -0.002(4) -0.002(3) -0.024(4)
C17 0.068(5) 0.052(5) 0.096(6) 0.007(5) 0.002(5) -0.033(4)
C18 0.103(7) 0.041(5) 0.109(7) 0.020(4) -0.026(6) -0.020(5)
C19 0.056(4) 0.042(4) 0.099(6) 0.008(4) -0.016(4) -0.002(4)
C20 0.032(3) 0.036(3) 0.037(3) 0.002(3) -0.002(3) -0.002(3)
C21 0.033(3) 0.036(3) 0.037(3) 0.007(3) -0.004(3) -0.001(3)
C22 0.040(4) 0.040(4) 0.050(4) -0.002(3) -0.010(3) 0.010(3)
C23 0.069(5) 0.060(5) 0.078(5) -0.029(4) -0.012(4) 0.030(4)
C24 0.042(4) 0.085(6) 0.073(5) -0.008(4) -0.014(4) 0.018(4)
C25 0.036(3) 0.053(4) 0.034(3) -0.001(3) -0.006(3) -0.005(3)
C26 0.071(5) 0.078(6) 0.034(4) 0.006(3) -0.002(3) -0.005(4)
C27 0.076(5) 0.060(5) 0.040(4) -0.015(3) -0.003(4) 0.015(4)
C28 0.048(5) 0.126(8) 0.123(8) 0.016(6) 0.021(5) -0.014(5)
C29 0.118(7) 0.091(7) 0.068(5) -0.016(5) 0.001(5) -0.050(6)
C30 0.072(5) 0.070(5) 0.073(5) 0.030(4) -0.001(4) -0.011(4)

loop_
_atom_type_symbol
_atom_type_description
_atom_type_scat_dispersion_real
_atom_type_scat_dispersion_imag
_atom_type_scat_source
C C 0.0033 0.0016 'International Tables Vol C Tables 4.2.6.8 and 6.1.1.4'
H H 0.0000 0.0000 'International Tables Vol C Tables 4.2.6.8 and 6.1.1.4'
N N 0.0061 0.0033 'International Tables Vol C Tables 4.2.6.8 and 6.1.1.4'
Si Si 0.0817 0.0704 'International Tables Vol C Tables 4.2.6.8 and 6.1.1.4'
P P 0.1023 0.0942 'International Tables Vol C Tables 4.2.6.8 and 6.1.1.4'
Pb Pb -3.3944 10.1111 'International Tables Vol C Tables 4.2.6.8 and 6.1.1.4'

loop_
_geom_angle_atom_site_label_1
_geom_angle_atom_site_label_2
_geom_angle_atom_site_label_3
_geom_angle
C6 Pb1 C21 88.96(17)
C6 Pb1 N2 62.37(16)
C21 Pb1 N2 102.52(16)
C6 Pb1 N4 102.89(15)
C21 Pb1 N4 62.53(16)
N2 Pb1 N4 160.42(13)
C6 Pb1 P2 105.91(12)
C21 Pb1 P2 34.00(13)
N2 Pb1 P2 136.48(10)
N4 Pb1 P2 30.76(10)
C6 Pb1 P1 34.15(12)
C21 Pb1 P1 105.50(13)
N2 Pb1 P1 30.33(10)
N4 Pb1 P1 137.02(10)
P2 Pb1 P1 134.00(4)
C6 Pb1 Pb2 44.24(12)
C21 Pb1 Pb2 44.72(13)
N2 Pb1 Pb2 80.01(10)
N4 Pb1 Pb2 80.41(9)
P2 Pb1 Pb2 67.26(3)
P1 Pb1 Pb2 66.74(3)
C6 Pb2 C21 92.26(18)
C6 Pb2 N3 104.35(16)
C21 Pb2 N3 56.54(17)
C6 Pb2 N1 56.10(16)
C21 Pb2 N1 104.50(17)
N3 Pb2 N1 154.53(15)
C6 Pb2 Pb1 46.12(13)
C21 Pb2 Pb1 46.14(13)
N3 Pb2 Pb1 77.45(10)
N1 Pb2 Pb1 77.08(11)
N2 P1 C6 104.1(2)
N2 P1 C10 112.8(3)
C6 P1 C10 112.5(3)
N2 P1 C7 113.6(3)
C6 P1 C7 111.6(3)
C10 P1 C7 102.6(3)
N2 P1 Pb1 57.22(16)
C6 P1 Pb1 51.47(18)
C10 P1 Pb1 110.2(2)
C7 P1 Pb1 146.9(2)
N4 P2 C21 104.2(2)
N4 P2 C22 113.3(3)
C21 P2 C22 111.8(3)
N4 P2 C25 113.5(2)
C21 P2 C25 111.9(3)
C22 P2 C25 102.4(3)
N4 P2 Pb1 57.51(16)
C21 P2 Pb1 51.52(18)
C22 P2 Pb1 109.51(19)
C25 P2 Pb1 147.78(19)
N2 Si1 C13 114.8(3)
N2 Si1 C15 109.4(3)
C13 Si1 C15 107.9(4)
N2 Si1 C14 112.6(3)
C13 Si1 C14 107.1(4)
C15 Si1 C14 104.5(4)
N4 Si2 C30 107.4(3)
N4 Si2 C28 114.5(3)
C30 Si2 C28 107.1(4)
N4 Si2 C29 114.5(3)
C30 Si2 C29 108.2(4)
C28 Si2 C29 104.8(4)
C1 N1 C5 120.6(5)
C1 N1 Pb2 145.5(4)
C5 N1 Pb2 89.3(3)
P1 N2 Si1 146.6(3)
P1 N2 Pb1 92.5(2)
Si1 N2 Pb1 118.4(2)
C16 N3 C20 119.2(5)
C16 N3 Pb2 145.4(4)
C20 N3 Pb2 89.7(3)
P2 N4 Si2 144.8(3)
P2 N4 Pb1 91.72(18)
Si2 N4 Pb1 122.6(2)
N1 C1 C2 123.1(6)
C1 C2 C3 117.1(6)
C4 C3 C2 121.4(6)
C3 C4 C5 120.4(6)
N1 C5 C4 117.2(5)
N1 C5 C6 112.8(5)
C4 C5 C6 129.9(5)
C5 C6 P1 130.8(4)
C5 C6 Pb2 97.0(3)
P1 C6 Pb2 120.3(3)
C5 C6 Pb1 118.4(4)
P1 C6 Pb1 94.4(2)
Pb2 C6 Pb1 89.64(17)
C9 C7 C8 110.3(6)
C9 C7 P1 112.4(5)
C8 C7 P1 112.3(4)
C12 C10 C11 110.4(6)
C12 C10 P1 109.3(4)
C11 C10 P1 113.9(5)
N3 C16 C17 124.7(7)
C16 C17 C18 117.4(7)
C19 C18 C17 119.5(7)
C18 C19 C20 121.8(7)
C19 C20 N3 117.3(5)
C19 C20 C21 130.6(5)
N3 C20 C21 112.1(5)
C20 C21 P2 130.5(4)
C20 C21 Pb2 96.5(3)
P2 C21 Pb2 121.0(3)
C20 C21 Pb1 119.1(4)
P2 C21 Pb1 94.5(2)
Pb2 C21 Pb1 89.14(18)
C24 C22 C23 109.5(5)
C24 C22 P2 113.4(4)
C23 C22 P2 110.1(4)
C26 C25 C27 111.0(5)
C26 C25 P2 112.4(4)
C27 C25 P2 112.7(4)

loop_
_geom_bond_atom_site_label_1
_geom_bond_atom_site_label_2
_geom_bond_distance
Pb1 C6 2.447(5)
Pb1 C21 2.448(5)
Pb1 N2 2.625(4)
Pb1 N4 2.631(4)
Pb1 P2 3.1176(15)
Pb1 P1 3.1189(16)
Pb1 Pb2 3.3948(6)
Pb2 C6 2.369(5)
Pb2 C21 2.389(5)
Pb2 N3 2.589(5)
Pb2 N1 2.598(5)
P1 N2 1.576(5)
P1 C6 1.756(5)
P1 C10 1.843(6)
P1 C7 1.845(6)
P2 N4 1.595(4)
P2 C21 1.749(5)
P2 C22 1.835(6)
P2 C25 1.836(5)
Si1 N2 1.686(5)
Si1 C13 1.846(8)
Si1 C15 1.847(8)
Si1 C14 1.854(8)
Si2 N4 1.686(4)
Si2 C30 1.861(6)
Si2 C28 1.874(7)
Si2 C29 1.885(7)
N1 C1 1.343(7)
N1 C5 1.368(7)
N3 C16 1.325(7)
N3 C20 1.394(7)
C1 C2 1.370(9)
C2 C3 1.371(9)
C3 C4 1.355(8)
C4 C5 1.418(8)
C5 C6 1.446(7)
C7 C9 1.506(9)
C7 C8 1.527(8)
C10 C12 1.543(9)
C10 C11 1.544(8)
C16 C17 1.339(9)
C17 C18 1.397(10)
C18 C19 1.352(9)
C19 C20 1.391(8)
C20 C21 1.456(7)
C22 C24 1.519(8)
C22 C23 1.544(8)
C25 C26 1.497(8)
C25 C27 1.535(8)
